data_7102886
loop_
_publ_author_name
'Shen, Wenting'
'Graule, S\'ebastien'
'Crassous, Jeanne'
'Lescop, Christophe'
'Gornitzka, Heinz'
'R\'eau, R\'egis'

_publ_section_title
;
 Stereoselective coordination of ditopic phospholyl-azahelicenes: a
 novel approach towards structural diversity in chiral pi-conjugated
 assemblies.
;
_journal_issue 7
_journal_name_full 'Chemical communications (Cambridge, England)'
_journal_page_first 850
_journal_page_last 852
_journal_paper_doi 10.1039/b714340k
_journal_year 2008
_chemical_formula_sum 'C76.5 H61 Cl5 Cu F6 N2 P3'
_chemical_formula_weight 1455.97
_chemical_name_systematic
;
?
;
_space_group_IT_number 2
_symmetry_cell_setting triclinic
_symmetry_space_group_name_Hall '-P 1'
_symmetry_space_group_name_H-M 'P -1'
_atom_sites_solution_hydrogens geom
_atom_sites_solution_primary direct
_atom_sites_solution_secondary difmap
_audit_creation_method SHELXL-97
_cell_angle_alpha 82.315(4)
_cell_angle_beta 85.456(5)
_cell_angle_gamma 75.858(4)
_cell_formula_units_Z 4
_cell_length_a 14.431(2)
_cell_length_b 21.614(3)
_cell_length_c 22.007(3)
_cell_measurement_temperature 100(2)
_cell_volume 6588.7(16)
_computing_structure_refinement 'SHELXL-97 (Sheldrick, 1997)'
_computing_structure_solution 'SHELXS-97 (Sheldrick, 1990)'
_diffrn_ambient_temperature 100(2)
_diffrn_measured_fraction_theta_full 0.962
_diffrn_measured_fraction_theta_max 0.962
_diffrn_measurement_device_type CCD
_diffrn_radiation_monochromator graphite
_diffrn_radiation_source 'fine-focus sealed tube'
_diffrn_radiation_type MoK\a
_diffrn_radiation_wavelength 0.71073
_diffrn_reflns_av_R_equivalents 0.0996
_diffrn_reflns_av_sigmaI/netI 0.1611
_diffrn_reflns_limit_h_max 16
_diffrn_reflns_limit_h_min -16
_diffrn_reflns_limit_k_max 24
_diffrn_reflns_limit_k_min -24
_diffrn_reflns_limit_l_max 24
_diffrn_reflns_limit_l_min -20
_diffrn_reflns_number 37977
_diffrn_reflns_theta_full 23.26
_diffrn_reflns_theta_max 23.26
_diffrn_reflns_theta_min 5.10
_exptl_absorpt_coefficient_mu 0.672
_exptl_absorpt_correction_type none
_exptl_crystal_colour orange
_exptl_crystal_density_diffrn 1.468
_exptl_crystal_density_method 'not measured'
_exptl_crystal_description plate
_exptl_crystal_F_000 2988
_exptl_crystal_size_max 0.1
_exptl_crystal_size_mid 0.1
_exptl_crystal_size_min 0.03
_refine_diff_density_max 0.842
_refine_diff_density_min -0.911
_refine_diff_density_rms 0.096
_refine_ls_extinction_method none
_refine_ls_goodness_of_fit_ref 1.028
_refine_ls_hydrogen_treatment constr
_refine_ls_matrix_type full
_refine_ls_number_parameters 1914
_refine_ls_number_reflns 18196
_refine_ls_number_restraints 788
_refine_ls_restrained_S_all 1.029
_refine_ls_R_factor_all 0.1628
_refine_ls_R_factor_gt 0.0793
_refine_ls_shift/su_max 0.001
_refine_ls_shift/su_mean 0.000
_refine_ls_structure_factor_coef Fsqd
_refine_ls_weighting_details 'calc w=1/[\s^2^(Fo^2^)+(0.0992P)^2^+12.0911P] where P=(Fo^2^+2Fc^2^)/3'
_refine_ls_weighting_scheme calc
_refine_ls_wR_factor_gt 0.1887
_refine_ls_wR_factor_ref 0.2282
_reflns_number_gt 9642
_reflns_number_total 18196
_reflns_threshold_expression >2sigma(I)
_cod_data_source_file b714340k.txt
_cod_data_source_block compound4a
_cod_original_sg_symbol_H-M P-1
_cod_original_formula_sum 'C76.50 H61 Cl5 Cu F6 N2 P3'
_cod_database_code 7102886

loop_
_symmetry_equiv_pos_as_xyz
'x, y, z'
'-x, -y, -z'

loop_
_atom_site_label
_atom_site_type_symbol
_atom_site_fract_x
_atom_site_fract_y
_atom_site_fract_z
_atom_site_U_iso_or_equiv
_atom_site_adp_type
_atom_site_occupancy
_atom_site_symmetry_multiplicity
_atom_site_calc_flag
_atom_site_refinement_flags
_atom_site_disorder_assembly
_atom_site_disorder_group
Cu1 Cu 0.29206(7) 0.47364(4) 0.74810(5) 0.0249(3) Uani 1 1 d . . .
Cu2 Cu 0.69004(7) 0.00674(4) 0.74324(5) 0.0240(3) Uani 1 1 d . . .
P1 P 0.19142(15) 0.40389(10) 0.75263(10) 0.0265(5) Uani 1 1 d . A .
P2 P 0.39145(15) 0.46203(10) 0.82797(10) 0.0250(5) Uani 1 1 d . . .
P3 P 0.59517(16) 0.00378(10) 0.66613(10) 0.0264(5) Uani 1 1 d . . .
P4 P 0.78252(15) 0.08054(10) 0.73186(11) 0.0259(5) Uani 1 1 d . . .
N1 N 0.3350(5) 0.4482(3) 0.6603(3) 0.0247(16) Uani 1 1 d . A .
N2 N 0.2612(4) 0.5715(3) 0.7538(3) 0.0242(16) Uani 1 1 d . . .
N3 N 0.5658(4) 0.0119(3) 0.7994(3) 0.0243(16) Uani 1 1 d . . .
N4 N 0.8120(4) -0.0627(3) 0.7702(3) 0.0214(16) Uani 1 1 d . . .
C1 C 0.1884(6) 0.4148(4) 0.6715(4) 0.030(2) Uani 1 1 d . A .
C2 C 0.0982(6) 0.4267(4) 0.6526(4) 0.034(2) Uani 1 1 d DU . .
C3 C 0.0696(11) 0.448(3) 0.5873(7) 0.043(6) Uani 0.59(2) 1 d PDU A 1
H3A H 0.1113 0.4187 0.5604 0.052 Uiso 0.59(2) 1 calc PR A 1
H3B H 0.0815 0.4916 0.5750 0.052 Uiso 0.59(2) 1 calc PR A 1
C4 C -0.0338(12) 0.4510(13) 0.5765(8) 0.067(6) Uani 0.59(2) 1 d PDU A 1
H4A H -0.0393 0.4079 0.5691 0.081 Uiso 0.59(2) 1 calc PR A 1
H4B H -0.0535 0.4811 0.5393 0.081 Uiso 0.59(2) 1 calc PR A 1
C5 C -0.1015(13) 0.4728(11) 0.6308(8) 0.067(6) Uani 0.59(2) 1 d PDU A 1
H5A H -0.0976 0.5163 0.6381 0.081 Uiso 0.59(2) 1 calc PR A 1
H5B H -0.1682 0.4747 0.6214 0.081 Uiso 0.59(2) 1 calc PR A 1
C6 C -0.0740(9) 0.4260(14) 0.6872(8) 0.055(7) Uani 0.59(2) 1 d PDU A 1
H6A H -0.0813 0.3832 0.6802 0.066 Uiso 0.59(2) 1 calc PR A 1
H6B H -0.1179 0.4403 0.7222 0.066 Uiso 0.59(2) 1 calc PR A 1
C7 C 0.0284(6) 0.4204(4) 0.7036(4) 0.037(2) Uani 1 1 d DU A .
C3' C 0.0644(12) 0.455(4) 0.5890(11) 0.050(9) Uani 0.41(2) 1 d PDU A 2
H3'1 H 0.0801 0.4202 0.5618 0.060 Uiso 0.41(2) 1 calc PR A 2
H3'2 H 0.0996 0.4877 0.5721 0.060 Uiso 0.41(2) 1 calc PR A 2
C4' C -0.0426(14) 0.4850(13) 0.5880(11) 0.050(7) Uani 0.41(2) 1 d PDU A 2
H4'1 H -0.0640 0.4904 0.5456 0.060 Uiso 0.41(2) 1 calc PR A 2
H4'2 H -0.0562 0.5280 0.6024 0.060 Uiso 0.41(2) 1 calc PR A 2
C5' C -0.0966(17) 0.4417(15) 0.6301(10) 0.061(7) Uani 0.41(2) 1 d PDU A 2
H5'1 H -0.1661 0.4565 0.6238 0.074 Uiso 0.41(2) 1 calc PR A 2
H5'2 H -0.0749 0.3970 0.6201 0.074 Uiso 0.41(2) 1 calc PR A 2
C6' C -0.0777(11) 0.4445(18) 0.6954(9) 0.056(8) Uani 0.41(2) 1 d PDU A 2
H6'1 H -0.1131 0.4173 0.7232 0.067 Uiso 0.41(2) 1 calc PR A 2
H6'2 H -0.0995 0.4892 0.7055 0.067 Uiso 0.41(2) 1 calc PR A 2
C8 C 0.0660(6) 0.4047(4) 0.7594(4) 0.026(2) Uani 1 1 d . . .
C9 C 0.0097(6) 0.3951(4) 0.8177(4) 0.032(2) Uani 1 1 d . A .
C10 C -0.0460(7) 0.3504(5) 0.8256(4) 0.052(3) Uani 1 1 d . . .
H10 H -0.0450 0.3243 0.7939 0.062 Uiso 1 1 calc R A .
C11 C -0.1022(8) 0.3427(5) 0.8777(5) 0.061(3) Uani 1 1 d . A .
H11 H -0.1430 0.3139 0.8810 0.073 Uiso 1 1 calc R . .
C12 C -0.0989(7) 0.3774(5) 0.9252(5) 0.047(3) Uani 1 1 d . . .
H12 H -0.1371 0.3719 0.9618 0.056 Uiso 1 1 calc R A .
C13 C -0.0419(7) 0.4192(5) 0.9204(5) 0.047(3) Uani 1 1 d . A .
H13 H -0.0390 0.4420 0.9540 0.056 Uiso 1 1 calc R . .
C14 C 0.0122(6) 0.4289(4) 0.8667(5) 0.039(2) Uani 1 1 d . . .
H14 H 0.0513 0.4589 0.8633 0.046 Uiso 1 1 calc R A .
C15 C 0.2761(6) 0.4195(4) 0.6351(4) 0.035(2) Uani 1 1 d DU . .
C16 C 0.3078(11) 0.3814(8) 0.5859(7) 0.041(3) Uani 0.598(7) 1 d PDU A 1
H16 H 0.2671 0.3623 0.5665 0.050 Uiso 0.598(7) 1 calc PR A 1
C17 C 0.3962(10) 0.3756(8) 0.5704(7) 0.045(3) Uani 0.598(7) 1 d PDU A 1
H17 H 0.4300 0.3376 0.5538 0.053 Uiso 0.598(7) 1 calc PR A 1
C18 C 0.4487(13) 0.4243(16) 0.5770(13) 0.034(2) Uani 0.598(7) 1 d PDU A 1
C19 C 0.5429(17) 0.4264(19) 0.5496(18) 0.0347(19) Uani 0.598(7) 1 d PDU A 1
C20 C 0.5777(10) 0.4009(8) 0.4922(6) 0.034(2) Uani 0.598(7) 1 d PDU A 1
C21 C 0.5372(11) 0.3671(8) 0.4552(6) 0.048(3) Uani 0.598(7) 1 d PDU A 1
H21 H 0.4744 0.3631 0.4684 0.058 Uiso 0.598(7) 1 calc PR A 1
C22 C 0.5718(11) 0.3401(7) 0.4052(7) 0.050(3) Uani 0.598(7) 1 d PDU A 1
H22 H 0.5367 0.3171 0.3858 0.060 Uiso 0.598(7) 1 calc PR A 1
C23 C 0.6586(11) 0.3466(8) 0.3830(7) 0.048(3) Uani 0.598(7) 1 d PDU A 1
H23 H 0.6853 0.3291 0.3464 0.058 Uiso 0.598(7) 1 calc PR A 1
C24 C 0.7093(11) 0.3785(8) 0.4132(7) 0.051(3) Uani 0.598(7) 1 d PDU A 1
H24 H 0.7721 0.3805 0.3982 0.062 Uiso 0.598(7) 1 calc PR A 1
C25 C 0.6698(10) 0.4083(9) 0.4659(7) 0.042(2) Uani 0.598(7) 1 d PDU A 1
C26 C 0.7133(11) 0.4509(8) 0.4899(7) 0.041(3) Uani 0.598(7) 1 d PDU A 1
H26 H 0.7706 0.4593 0.4700 0.050 Uiso 0.598(7) 1 calc PR A 1
C27 C 0.6766(11) 0.4806(8) 0.5403(7) 0.038(2) Uani 0.598(7) 1 d PDU A 1
H27 H 0.7063 0.5105 0.5540 0.046 Uiso 0.598(7) 1 calc PR A 1
C28 C 0.592(2) 0.466(2) 0.5726(19) 0.034(2) Uani 0.598(7) 1 d PDU A 1
C29 C 0.5574(13) 0.4944(7) 0.6281(7) 0.029(3) Uani 0.598(7) 1 d PDU A 1
H29 H 0.5934 0.5189 0.6447 0.035 Uiso 0.598(7) 1 calc PR A 1
C30 C 0.4734(13) 0.4864(8) 0.6570(8) 0.027(3) Uani 0.598(7) 1 d PDU A 1
H30 H 0.4520 0.5032 0.6947 0.033 Uiso 0.598(7) 1 calc PR A 1
C16' C 0.2988(12) 0.4101(12) 0.5716(8) 0.036(3) Uani 0.402(7) 1 d PDU A 2
H16' H 0.2487 0.4075 0.5473 0.043 Uiso 0.402(7) 1 calc PR A 2
C17' C 0.3840(11) 0.4049(9) 0.5457(9) 0.033(3) Uani 0.402(7) 1 d PDU A 2
H17' H 0.3962 0.3913 0.5059 0.040 Uiso 0.402(7) 1 calc PR A 2
C18' C 0.4617(18) 0.419(2) 0.5761(19) 0.033(2) Uani 0.402(7) 1 d PDU A 2
C19' C 0.553(2) 0.425(3) 0.546(3) 0.035(2) Uani 0.402(7) 1 d PDU A 2
C20' C 0.6138(15) 0.3753(10) 0.5127(11) 0.043(2) Uani 0.402(7) 1 d PDU A 2
C21' C 0.5939(13) 0.3166(10) 0.5043(12) 0.055(3) Uani 0.402(7) 1 d PDU A 2
H21' H 0.5338 0.3096 0.5204 0.066 Uiso 0.402(7) 1 calc PR A 2
C22' C 0.6513(17) 0.2697(12) 0.4758(13) 0.069(4) Uani 0.402(7) 1 d PDU A 2
H22' H 0.6310 0.2317 0.4727 0.083 Uiso 0.402(7) 1 calc PR A 2
C23' C 0.7373(18) 0.2758(13) 0.4516(14) 0.074(4) Uani 0.402(7) 1 d PDU A 2
H23' H 0.7755 0.2431 0.4293 0.089 Uiso 0.402(7) 1 calc PR A 2
C24' C 0.7713(17) 0.3291(12) 0.4586(13) 0.065(4) Uani 0.402(7) 1 d PDU A 2
H24' H 0.8350 0.3315 0.4461 0.079 Uiso 0.402(7) 1 calc PR A 2
C25' C 0.7063(15) 0.3795(11) 0.4853(12) 0.050(3) Uani 0.402(7) 1 d PDU A 2
C26' C 0.7427(15) 0.4283(11) 0.5027(11) 0.041(3) Uani 0.402(7) 1 d PDU A 2
H26' H 0.8011 0.4360 0.4839 0.050 Uiso 0.402(7) 1 calc PR A 2
C27' C 0.6958(13) 0.4646(10) 0.5460(9) 0.039(3) Uani 0.402(7) 1 d PDU A 2
H27' H 0.7293 0.4905 0.5630 0.047 Uiso 0.402(7) 1 calc PR A 2
C28' C 0.600(3) 0.467(3) 0.568(3) 0.034(2) Uani 0.402(7) 1 d PDU A 2
C29' C 0.5532(19) 0.5080(12) 0.6125(11) 0.031(3) Uani 0.402(7) 1 d PDU A 2
H29' H 0.5797 0.5421 0.6205 0.037 Uiso 0.402(7) 1 calc PR A 2
C30' C 0.472(2) 0.4989(13) 0.6437(12) 0.028(3) Uani 0.402(7) 1 d PDU A 2
H30' H 0.4470 0.5239 0.6762 0.034 Uiso 0.402(7) 1 calc PR A 2
C31 C 0.4198(6) 0.4530(4) 0.6302(4) 0.0257(16) Uani 1 1 d U . .
C32 C 0.2546(6) 0.3209(4) 0.7758(4) 0.034(2) Uani 1 1 d . . .
C33 C 0.2497(8) 0.2947(5) 0.8339(5) 0.061(3) Uani 1 1 d . A .
H33 H 0.2112 0.3188 0.8638 0.074 Uiso 1 1 calc R . .
C34 C 0.3014(11) 0.2316(6) 0.8509(7) 0.083(4) Uani 1 1 d . . .
H34 H 0.2980 0.2138 0.8927 0.099 Uiso 1 1 calc R A .
C35 C 0.3544(10) 0.1964(6) 0.8107(8) 0.078(4) Uani 1 1 d . A .
H35 H 0.3856 0.1529 0.8229 0.094 Uiso 1 1 calc R . .
C36 C 0.3641(9) 0.2230(5) 0.7516(7) 0.076(4) Uani 1 1 d . . .
H36 H 0.4047 0.1988 0.7227 0.091 Uiso 1 1 calc R A .
C37 C 0.3148(8) 0.2853(5) 0.7337(6) 0.066(3) Uani 1 1 d . A .
H37 H 0.3219 0.3040 0.6926 0.079 Uiso 1 1 calc R . .
C201 C 0.4061(6) 0.5424(4) 0.8047(4) 0.026(2) Uani 1 1 d . . .
C202 C 0.5016(6) 0.5419(3) 0.7991(4) 0.025(2) Uani 1 1 d D . .
C203 C 0.5433(5) 0.5959(4) 0.7663(4) 0.030(2) Uani 1 1 d D . .
H20A H 0.5374 0.5977 0.7216 0.036 Uiso 1 1 calc R . .
H20B H 0.5054 0.6372 0.7793 0.036 Uiso 1 1 calc R . .
C204 C 0.6471(6) 0.5885(4) 0.7790(4) 0.037(2) Uani 1 1 d D . .
H20C H 0.6515 0.5979 0.8213 0.044 Uiso 1 1 calc R . .
H20D H 0.6736 0.6198 0.7503 0.044 Uiso 1 1 calc R . .
C205 C 0.7057(6) 0.5209(4) 0.7717(4) 0.035(2) Uani 1 1 d D . .
H20E H 0.6997 0.5108 0.7298 0.042 Uiso 1 1 calc R . .
H20F H 0.7740 0.5185 0.7770 0.042 Uiso 1 1 calc R . .
C206 C 0.6723(5) 0.4727(4) 0.8179(4) 0.030(2) Uani 1 1 d D . .
H20G H 0.6914 0.4774 0.8589 0.036 Uiso 1 1 calc R . .
H20H H 0.7051 0.4291 0.8082 0.036 Uiso 1 1 calc R . .
C207 C 0.5651(5) 0.4790(3) 0.8204(4) 0.0215(19) Uani 1 1 d D . .
C208 C 0.5173(6) 0.4331(4) 0.8394(4) 0.025(2) Uani 1 1 d . . .
C209 C 0.5557(6) 0.3672(4) 0.8690(4) 0.027(2) Uani 1 1 d . . .
C210 C 0.6277(6) 0.3541(4) 0.9106(4) 0.033(2) Uani 1 1 d . . .
H210 H 0.6551 0.3877 0.9185 0.039 Uiso 1 1 calc R . .
C211 C 0.6601(6) 0.2928(4) 0.9407(4) 0.033(2) Uani 1 1 d . . .
H211 H 0.7102 0.2844 0.9683 0.040 Uiso 1 1 calc R . .
C212 C 0.6188(6) 0.2442(4) 0.9301(4) 0.037(2) Uani 1 1 d . . .
H212 H 0.6406 0.2022 0.9508 0.045 Uiso 1 1 calc R . .
C213 C 0.5478(7) 0.2555(4) 0.8906(5) 0.048(3) Uani 1 1 d . . .
H213 H 0.5198 0.2217 0.8837 0.058 Uiso 1 1 calc R . .
C214 C 0.5157(6) 0.3173(4) 0.8600(4) 0.036(2) Uani 1 1 d . . .
H214 H 0.4656 0.3252 0.8325 0.044 Uiso 1 1 calc R . .
C215 C 0.3248(6) 0.5918(4) 0.7813(4) 0.023(2) Uani 1 1 d . . .
C216 C 0.3093(6) 0.6570(4) 0.7917(4) 0.031(2) Uani 1 1 d . . .
H216 H 0.3512 0.6697 0.8161 0.037 Uiso 1 1 calc R . .
C217 C 0.2352(6) 0.7004(4) 0.7668(4) 0.027(2) Uani 1 1 d . . .
H217 H 0.2231 0.7435 0.7756 0.033 Uiso 1 1 calc R . .
C218 C 0.1736(5) 0.6833(4) 0.7273(4) 0.024(2) Uani 1 1 d . . .
C219 C 0.0987(6) 0.7275(4) 0.6936(4) 0.027(2) Uani 1 1 d . . .
C220 C 0.0926(6) 0.7960(4) 0.6772(4) 0.027(2) Uani 1 1 d . . .
C221 C 0.1682(6) 0.8269(4) 0.6812(4) 0.033(2) Uani 1 1 d . . .
H221 H 0.2285 0.8011 0.6935 0.040 Uiso 1 1 calc R . .
C222 C 0.1587(6) 0.8915(4) 0.6682(4) 0.036(2) Uani 1 1 d . . .
H222 H 0.2104 0.9102 0.6728 0.044 Uiso 1 1 calc R . .
C223 C 0.0707(7) 0.9298(4) 0.6478(4) 0.039(2) Uani 1 1 d . . .
H223 H 0.0604 0.9752 0.6410 0.047 Uiso 1 1 calc R . .
C224 C 0.0004(6) 0.9009(4) 0.6379(4) 0.034(2) Uani 1 1 d . . .
H224 H -0.0569 0.9269 0.6211 0.041 Uiso 1 1 calc R . .
C225 C 0.0079(6) 0.8357(4) 0.6508(4) 0.027(2) Uani 1 1 d . . .
C226 C -0.0638(6) 0.8075(4) 0.6370(4) 0.034(2) Uani 1 1 d . . .
H226 H -0.1218 0.8343 0.6219 0.041 Uiso 1 1 calc R . .
C227 C -0.0535(6) 0.7434(4) 0.6445(4) 0.036(2) Uani 1 1 d . . .
H227 H -0.1015 0.7258 0.6311 0.043 Uiso 1 1 calc R . .
C228 C 0.0281(6) 0.7015(4) 0.6722(4) 0.031(2) Uani 1 1 d . . .
C229 C 0.0387(6) 0.6340(4) 0.6776(4) 0.035(2) Uani 1 1 d . . .
H229 H -0.0099 0.6180 0.6628 0.042 Uiso 1 1 calc R . .
C230 C 0.1146(6) 0.5918(4) 0.7027(4) 0.032(2) Uani 1 1 d . . .
H230 H 0.1213 0.5468 0.7038 0.038 Uiso 1 1 calc R . .
C231 C 0.1840(6) 0.6160(4) 0.7275(4) 0.029(2) Uani 1 1 d . . .
C232 C 0.3372(6) 0.4628(4) 0.9048(4) 0.027(2) Uani 1 1 d . . .
C233 C 0.3804(6) 0.4823(4) 0.9517(4) 0.037(2) Uani 1 1 d . . .
H233 H 0.4387 0.4954 0.9429 0.044 Uiso 1 1 calc R . .
C234 C 0.3387(7) 0.4827(5) 1.0104(5) 0.049(3) Uani 1 1 d . . .
H234 H 0.3701 0.4939 1.0422 0.059 Uiso 1 1 calc R . .
C235 C 0.2526(7) 0.4670(4) 1.0230(5) 0.041(2) Uani 1 1 d . . .
H235 H 0.2230 0.4692 1.0630 0.049 Uiso 1 1 calc R . .
C236 C 0.2090(7) 0.4482(4) 0.9785(5) 0.043(3) Uani 1 1 d . . .
H236 H 0.1499 0.4363 0.9880 0.052 Uiso 1 1 calc R . .
C237 C 0.2494(6) 0.4461(4) 0.9200(4) 0.033(2) Uani 1 1 d . . .
H237 H 0.2175 0.4332 0.8894 0.039 Uiso 1 1 calc R . .
C301 C 0.5158(5) -0.0322(4) 0.7177(4) 0.024(2) Uani 1 1 d . . .
C302 C 0.4968(5) -0.0835(4) 0.6957(4) 0.027(2) Uani 1 1 d . . .
C303 C 0.4398(6) -0.1297(4) 0.7291(4) 0.038(2) Uani 1 1 d . . .
H30A H 0.3707 -0.1088 0.7278 0.045 Uiso 1 1 calc R . .
H30B H 0.4565 -0.1391 0.7727 0.045 Uiso 1 1 calc R . .
C304 C 0.4588(7) -0.1927(4) 0.7010(5) 0.044(3) Uani 1 1 d . . .
H30C H 0.4125 -0.2179 0.7191 0.053 Uiso 1 1 calc R . .
H30D H 0.5241 -0.2184 0.7100 0.053 Uiso 1 1 calc R . .
C305 C 0.4489(7) -0.1781(4) 0.6313(5) 0.046(3) Uani 1 1 d . . .
H30E H 0.3867 -0.1478 0.6224 0.056 Uiso 1 1 calc R . .
H30F H 0.4508 -0.2182 0.6137 0.056 Uiso 1 1 calc R . .
C306 C 0.5315(6) -0.1483(4) 0.6017(4) 0.037(2) Uani 1 1 d . . .
H30G H 0.5921 -0.1818 0.6035 0.044 Uiso 1 1 calc R . .
H30H H 0.5192 -0.1331 0.5580 0.044 Uiso 1 1 calc R . .
C307 C 0.5422(6) -0.0929(4) 0.6334(4) 0.032(2) Uani 1 1 d . . .
C308 C 0.5937(6) -0.0500(4) 0.6104(4) 0.029(2) Uani 1 1 d . . .
C309 C 0.6536(6) -0.0491(4) 0.5533(4) 0.029(2) Uani 1 1 d . . .
C310 C 0.7254(6) -0.1045(4) 0.5415(4) 0.037(2) Uani 1 1 d . . .
H310 H 0.7305 -0.1433 0.5683 0.044 Uiso 1 1 calc R . .
C311 C 0.7876(7) -0.1018(5) 0.4910(5) 0.046(3) Uani 1 1 d . . .
H311 H 0.8359 -0.1391 0.4837 0.055 Uiso 1 1 calc R . .
C312 C 0.7818(8) -0.0471(5) 0.4509(5) 0.053(3) Uani 1 1 d . . .
H312 H 0.8254 -0.0458 0.4163 0.063 Uiso 1 1 calc R . .
C313 C 0.7107(8) 0.0064(5) 0.4624(5) 0.057(3) Uani 1 1 d . . .
H313 H 0.7051 0.0447 0.4349 0.068 Uiso 1 1 calc R . .
C314 C 0.6480(7) 0.0055(4) 0.5123(4) 0.042(2) Uani 1 1 d . . .
H314 H 0.5999 0.0431 0.5188 0.050 Uiso 1 1 calc R . .
C315 C 0.4960(6) -0.0115(4) 0.7790(4) 0.024(2) Uani 1 1 d . . .
C316 C 0.4129(6) -0.0140(4) 0.8153(4) 0.031(2) Uani 1 1 d . . .
H316 H 0.3665 -0.0332 0.8020 0.037 Uiso 1 1 calc R . .
C317 C 0.3989(6) 0.0103(4) 0.8684(4) 0.030(2) Uani 1 1 d . . .
H317 H 0.3433 0.0063 0.8931 0.036 Uiso 1 1 calc R . .
C318 C 0.4622(6) 0.0419(4) 0.8901(4) 0.026(2) Uani 1 1 d . . .
C319 C 0.4510(6) 0.0720(4) 0.9463(4) 0.025(2) Uani 1 1 d . . .
C320 C 0.3599(6) 0.0891(4) 0.9809(4) 0.027(2) Uani 1 1 d . . .
C321 C 0.2662(6) 0.0939(4) 0.9604(4) 0.036(2) Uani 1 1 d . . .
H321 H 0.2616 0.0874 0.9190 0.043 Uiso 1 1 calc R . .
C322 C 0.1857(7) 0.1067(5) 0.9946(5) 0.046(3) Uani 1 1 d . . .
H322 H 0.1261 0.1090 0.9778 0.055 Uiso 1 1 calc R . .
C323 C 0.1896(7) 0.1171(5) 1.0566(5) 0.048(3) Uani 1 1 d . . .
H323 H 0.1339 0.1221 1.0832 0.057 Uiso 1 1 calc R . .
C324 C 0.2761(7) 0.1198(4) 1.0771(4) 0.038(2) Uani 1 1 d . . .
H324 H 0.2784 0.1302 1.1175 0.045 Uiso 1 1 calc R . .
C325 C 0.3593(6) 0.1078(4) 1.0409(4) 0.031(2) Uani 1 1 d . . .
C326 C 0.4470(7) 0.1165(4) 1.0623(4) 0.032(2) Uani 1 1 d . . .
H326 H 0.4472 0.1281 1.1024 0.038 Uiso 1 1 calc R . .
C327 C 0.5275(7) 0.1085(4) 1.0270(4) 0.030(2) Uani 1 1 d . . .
H327 H 0.5825 0.1183 1.0408 0.036 Uiso 1 1 calc R . .
C328 C 0.5320(6) 0.0857(4) 0.9692(4) 0.023(2) Uani 1 1 d . . .
C329 C 0.6193(6) 0.0746(4) 0.9334(4) 0.024(2) Uani 1 1 d . . .
H329 H 0.6738 0.0830 0.9492 0.029 Uiso 1 1 calc R . .
C330 C 0.6287(6) 0.0528(4) 0.8784(4) 0.024(2) Uani 1 1 d . . .
H330 H 0.6880 0.0483 0.8554 0.029 Uiso 1 1 calc R . .
C331 C 0.5500(6) 0.0365(4) 0.8543(4) 0.026(2) Uani 1 1 d . . .
C332 C 0.5251(6) 0.0809(4) 0.6336(4) 0.031(2) Uani 1 1 d . . .
C333 C 0.4320(7) 0.0895(4) 0.6169(4) 0.042(3) Uani 1 1 d . . .
H333 H 0.4015 0.0547 0.6246 0.051 Uiso 1 1 calc R . .
C334 C 0.3831(7) 0.1479(5) 0.5891(5) 0.044(3) Uani 1 1 d . . .
H334 H 0.3201 0.1524 0.5766 0.053 Uiso 1 1 calc R . .
C335 C 0.4226(8) 0.1985(5) 0.5793(5) 0.060(3) Uani 1 1 d . . .
H335 H 0.3867 0.2387 0.5614 0.072 Uiso 1 1 calc R . .
C336 C 0.5164(8) 0.1922(5) 0.5953(7) 0.087(5) Uani 1 1 d . . .
H336 H 0.5459 0.2275 0.5877 0.104 Uiso 1 1 calc R . .
C337 C 0.5647(7) 0.1334(5) 0.6224(5) 0.056(3) Uani 1 1 d . . .
H337 H 0.6282 0.1288 0.6341 0.068 Uiso 1 1 calc R . .
C401 C 0.8658(5) 0.0297(4) 0.7839(4) 0.026(2) Uani 1 1 d . . .
C402 C 0.8846(5) 0.0629(4) 0.8284(4) 0.025(2) Uani 1 1 d . . .
C403 C 0.9296(7) 0.0334(4) 0.8889(4) 0.037(2) Uani 1 1 d . . .
H40A H 0.9877 -0.0004 0.8808 0.044 Uiso 1 1 calc R . .
H40B H 0.8841 0.0127 0.9151 0.044 Uiso 1 1 calc R . .
C404 C 0.9569(7) 0.0824(4) 0.9237(5) 0.047(3) Uani 1 1 d . . .
H40C H 0.9694 0.0631 0.9666 0.057 Uiso 1 1 calc R . .
H40D H 1.0169 0.0922 0.9046 0.057 Uiso 1 1 calc R . .
C405 C 0.8827(8) 0.1427(4) 0.9245(4) 0.049(3) Uani 1 1 d . . .
H40E H 0.9049 0.1718 0.9481 0.058 Uiso 1 1 calc R . .
H40F H 0.8239 0.1332 0.9459 0.058 Uiso 1 1 calc R . .
C406 C 0.8583(6) 0.1773(4) 0.8606(4) 0.035(2) Uani 1 1 d . . .
H40G H 0.9112 0.1970 0.8434 0.042 Uiso 1 1 calc R . .
H40H H 0.7999 0.2122 0.8641 0.042 Uiso 1 1 calc R . .
C407 C 0.8416(6) 0.1323(4) 0.8165(4) 0.029(2) Uani 1 1 d . . .
C408 C 0.7876(6) 0.1496(3) 0.7679(4) 0.024(2) Uani 1 1 d . . .
C409 C 0.7328(6) 0.2153(4) 0.7445(4) 0.030(2) Uani 1 1 d . . .
C410 C 0.7748(7) 0.2677(4) 0.7376(4) 0.038(2) Uani 1 1 d . . .
H410 H 0.8395 0.2613 0.7478 0.045 Uiso 1 1 calc R . .
C411 C 0.7248(8) 0.3279(4) 0.7165(5) 0.049(3) Uani 1 1 d . . .
H411 H 0.7542 0.3632 0.7127 0.059 Uiso 1 1 calc R . .
C412 C 0.6320(8) 0.3372(5) 0.7007(5) 0.054(3) Uani 1 1 d . . .
H412 H 0.5964 0.3789 0.6860 0.064 Uiso 1 1 calc R . .
C413 C 0.5910(7) 0.2856(6) 0.7065(6) 0.065(3) Uani 1 1 d . . .
H413 H 0.5271 0.2918 0.6948 0.078 Uiso 1 1 calc R . .
C414 C 0.6403(7) 0.2259(5) 0.7285(5) 0.053(3) Uani 1 1 d . . .
H414 H 0.6100 0.1911 0.7328 0.064 Uiso 1 1 calc R . .
C415 C 0.8840(6) -0.0399(4) 0.7844(4) 0.0227(19) Uani 1 1 d . . .
C416 C 0.9748(5) -0.0805(4) 0.7972(4) 0.0208(19) Uani 1 1 d . . .
H416 H 1.0277 -0.0629 0.8018 0.025 Uiso 1 1 calc R . .
C417 C 0.9851(6) -0.1433(4) 0.8027(3) 0.027(2) Uani 1 1 d . . .
H417 H 1.0468 -0.1704 0.8096 0.033 Uiso 1 1 calc R . .
C418 C 0.9072(5) -0.1721(4) 0.7987(3) 0.0197(18) Uani 1 1 d . . .
C419 C 0.9098(5) -0.2390(4) 0.8107(3) 0.0222(19) Uani 1 1 d . . .
C420 C 0.9839(6) -0.2855(4) 0.8448(4) 0.030(2) Uani 1 1 d . . .
C421 C 1.0472(6) -0.2707(4) 0.8841(4) 0.028(2) Uani 1 1 d . . .
H421 H 1.0378 -0.2273 0.8918 0.033 Uiso 1 1 calc R . .
C422 C 1.1196(6) -0.3149(4) 0.9107(4) 0.033(2) Uani 1 1 d . . .
H422 H 1.1627 -0.3020 0.9340 0.040 Uiso 1 1 calc R . .
C423 C 1.1315(7) -0.3793(4) 0.9042(4) 0.039(2) Uani 1 1 d . . .
H423 H 1.1844 -0.4103 0.9213 0.047 Uiso 1 1 calc R . .
C424 C 1.0676(7) -0.3978(4) 0.8735(4) 0.039(2) Uani 1 1 d . . .
H424 H 1.0740 -0.4423 0.8714 0.047 Uiso 1 1 calc R . .
C425 C 0.9902(6) -0.3518(4) 0.8438(4) 0.034(2) Uani 1 1 d . . .
C426 C 0.9199(7) -0.3723(4) 0.8151(5) 0.044(3) Uani 1 1 d . . .
H426 H 0.9257 -0.4168 0.8134 0.053 Uiso 1 1 calc R . .
C427 C 0.8446(7) -0.3286(4) 0.7901(5) 0.042(3) Uani 1 1 d . . .
H427 H 0.7956 -0.3432 0.7742 0.050 Uiso 1 1 calc R . .
C428 C 0.8366(6) -0.2616(4) 0.7870(4) 0.029(2) Uani 1 1 d . . .
C429 C 0.7564(6) -0.2167(4) 0.7599(4) 0.030(2) Uani 1 1 d . . .
H429 H 0.7082 -0.2324 0.7441 0.036 Uiso 1 1 calc R . .
C430 C 0.7471(6) -0.1525(4) 0.7561(4) 0.028(2) Uani 1 1 d . . .
H430 H 0.6910 -0.1235 0.7406 0.034 Uiso 1 1 calc R . .
C431 C 0.8232(5) -0.1284(4) 0.7758(4) 0.0200(19) Uani 1 1 d . . .
C432 C 0.8474(6) 0.0891(4) 0.6585(4) 0.030(2) Uani 1 1 d . . .
C433 C 0.9180(7) 0.1232(5) 0.6496(5) 0.047(3) Uani 1 1 d . . .
H433 H 0.9302 0.1445 0.6822 0.057 Uiso 1 1 calc R . .
C434 C 0.9708(8) 0.1273(5) 0.5953(5) 0.056(3) Uani 1 1 d . . .
H434 H 1.0195 0.1505 0.5906 0.068 Uiso 1 1 calc R . .
C435 C 0.9522(8) 0.0967(5) 0.5462(5) 0.058(3) Uani 1 1 d . . .
H435 H 0.9876 0.0997 0.5081 0.070 Uiso 1 1 calc R . .
C436 C 0.8824(7) 0.0623(5) 0.5541(5) 0.053(3) Uani 1 1 d . . .
H436 H 0.8689 0.0419 0.5213 0.064 Uiso 1 1 calc R . .
C437 C 0.8320(7) 0.0578(4) 0.6101(4) 0.040(2) Uani 1 1 d . . .
H437 H 0.7856 0.0327 0.6157 0.047 Uiso 1 1 calc R . .
P10 P 0.72550(17) 0.66565(11) 0.59620(11) 0.0340(6) Uani 1 1 d . . .
F10 F 0.6846(4) 0.6058(3) 0.6181(3) 0.0710(19) Uani 1 1 d . . .
F11 F 0.6406(4) 0.6956(3) 0.5513(3) 0.0630(18) Uani 1 1 d . . .
F12 F 0.6668(6) 0.7012(3) 0.6501(3) 0.104(3) Uani 1 1 d . . .
F13 F 0.7850(5) 0.6291(4) 0.5440(3) 0.099(3) Uani 1 1 d . . .
F14 F 0.8099(4) 0.6370(3) 0.6408(3) 0.0657(18) Uani 1 1 d . . .
F15 F 0.7638(5) 0.7278(3) 0.5741(3) 0.091(3) Uani 1 1 d . . .
P20 P 0.22274(16) 0.87016(11) 0.89190(11) 0.0288(6) Uani 1 1 d . . .
F20 F 0.2117(4) 0.8275(4) 0.8426(3) 0.088(2) Uani 1 1 d . . .
F21 F 0.2488(4) 0.8122(3) 0.9420(3) 0.093(3) Uani 1 1 d . . .
F22 F 0.1119(3) 0.8785(2) 0.9127(2) 0.0412(13) Uani 1 1 d . . .
F23 F 0.3335(3) 0.8629(2) 0.8706(2) 0.0413(13) Uani 1 1 d . . .
F24 F 0.1958(5) 0.9317(3) 0.8432(4) 0.097(3) Uani 1 1 d . . .
F25 F 0.2322(4) 0.9167(4) 0.9401(4) 0.100(3) Uani 1 1 d . . .
C900 C 0.8712(9) 0.7518(7) 0.3412(7) 0.100(5) Uani 1 1 d D . .
H90A H 0.8476 0.7230 0.3181 0.120 Uiso 1 1 calc R . .
H90B H 0.8336 0.7962 0.3295 0.120 Uiso 1 1 calc R . .
Cl1 Cl 0.9819(3) 0.7484(2) 0.3198(3) 0.1408(19) Uani 1 1 d D . .
Cl2 Cl 0.8490(3) 0.73152(18) 0.41770(18) 0.0993(12) Uani 1 1 d D . .
C910 C 0.4749(8) 0.7240(5) 0.9129(6) 0.073(4) Uani 1 1 d . . .
H91A H 0.4121 0.7525 0.9018 0.087 Uiso 1 1 calc R . .
H91B H 0.4917 0.7352 0.9521 0.087 Uiso 1 1 calc R . .
Cl11 Cl 0.4653(2) 0.64349(13) 0.92297(12) 0.0648(8) Uani 1 1 d . . .
Cl12 Cl 0.5613(2) 0.73751(15) 0.85565(15) 0.0743(9) Uani 1 1 d . . .
C920 C 0.7603(8) 0.7119(6) 0.9593(5) 0.070(3) Uani 1 1 d . . .
H92A H 0.7675 0.6754 0.9351 0.084 Uiso 1 1 calc R . .
H92B H 0.7517 0.7519 0.9304 0.084 Uiso 1 1 calc R . .
Cl21 Cl 0.8637(2) 0.70205(15) 0.99945(16) 0.0778(9) Uani 1 1 d . . .
Cl22 Cl 0.6578(2) 0.71591(15) 1.01003(15) 0.0773(9) Uani 1 1 d . . .
C930 C 0.8669(9) 0.9264(7) 0.2261(6) 0.081(4) Uani 1 1 d . . .
H93A H 0.8527 0.9640 0.1944 0.097 Uiso 1 1 calc R . .
H93B H 0.9349 0.9189 0.2357 0.097 Uiso 1 1 calc R . .
Cl31 Cl 0.7951(3) 0.9451(2) 0.29307(18) 0.1104(13) Uani 1 1 d . . .
Cl32 Cl 0.8521(4) 0.8628(3) 0.1971(2) 0.1464(19) Uani 1 1 d . . .
C94A C 0.941(3) 0.299(4) 0.547(3) 0.160(9) Uani 0.249(4) 1 d PDU B 3
H94A H 0.9651 0.3120 0.5831 0.192 Uiso 0.249(4) 1 calc PR B 3
H94B H 0.9820 0.2568 0.5395 0.192 Uiso 0.249(4) 1 calc PR B 3
Cl4A Cl 0.9591(13) 0.3496(10) 0.4888(7) 0.123(6) Uani 0.249(4) 1 d PDU B 3
Cl5A Cl 0.8269(16) 0.2900(9) 0.5659(9) 0.142(7) Uani 0.249(4) 1 d PDU B 3
C94B C 0.831(2) 0.2449(18) 0.4910(14) 0.189(8) Uani 0.548(10) 1 d PDU C 4
H94C H 0.8640 0.2014 0.4812 0.227 Uiso 0.548(10) 1 calc PR C 4
H94D H 0.7985 0.2681 0.4536 0.227 Uiso 0.548(10) 1 calc PR C 4
Cl4B Cl 0.9113(9) 0.2809(6) 0.5034(6) 0.181(5) Uani 0.548(10) 1 d PDU C 4
Cl5B Cl 0.7435(9) 0.2365(8) 0.5471(12) 0.353(17) Uani 0.548(10) 1 d PDU C 4
C94C C 0.820(2) 0.2210(16) 0.4640(10) 0.192(9) Uani 0.203(10) 1 d PDU D 5
H94E H 0.8365 0.2264 0.5054 0.231 Uiso 0.203(10) 1 calc PR D 5
H94F H 0.7917 0.2645 0.4435 0.231 Uiso 0.203(10) 1 calc PR D 5
Cl4C Cl 0.737(3) 0.1821(13) 0.4727(12) 0.186(9) Uani 0.203(10) 1 d PDU D 5
Cl5C Cl 0.925(5) 0.191(4) 0.424(7) 1.1(3) Uani 0.203(10) 1 d PDU . 5

loop_
_atom_site_aniso_label
_atom_site_aniso_U_11
_atom_site_aniso_U_22
_atom_site_aniso_U_33
_atom_site_aniso_U_23
_atom_site_aniso_U_13
_atom_site_aniso_U_12
Cu1 0.0241(6) 0.0205(5) 0.0318(6) -0.0093(5) -0.0075(5) -0.0034(4)
Cu2 0.0203(6) 0.0231(6) 0.0299(6) -0.0062(5) -0.0079(5) -0.0040(4)
P1 0.0259(13) 0.0249(12) 0.0300(14) -0.0049(10) -0.0080(11) -0.0056(10)
P2 0.0242(12) 0.0211(12) 0.0299(13) -0.0055(10) -0.0089(10) -0.0017(10)
P3 0.0277(13) 0.0261(12) 0.0268(13) -0.0067(10) -0.0077(11) -0.0051(10)
P4 0.0227(12) 0.0227(12) 0.0332(14) -0.0063(10) -0.0037(11) -0.0050(10)
N1 0.024(4) 0.024(4) 0.029(4) -0.010(3) -0.007(3) -0.005(3)
N2 0.019(4) 0.022(4) 0.032(4) -0.007(3) -0.009(3) 0.000(3)
N3 0.022(4) 0.023(4) 0.029(4) -0.010(3) -0.008(3) -0.003(3)
N4 0.020(4) 0.024(4) 0.025(4) -0.008(3) -0.003(3) -0.010(3)
C1 0.024(5) 0.023(5) 0.046(6) -0.010(4) -0.005(4) -0.008(4)
C2 0.034(5) 0.033(5) 0.035(5) -0.004(4) -0.010(4) -0.008(4)
C3 0.045(8) 0.043(14) 0.041(7) -0.002(11) -0.016(8) -0.006(10)
C4 0.055(9) 0.100(16) 0.054(9) 0.000(10) -0.027(7) -0.027(11)
C5 0.040(8) 0.080(15) 0.073(11) 0.017(10) -0.017(7) -0.005(10)
C6 0.029(7) 0.079(15) 0.056(10) -0.001(10) -0.012(8) -0.010(9)
C7 0.026(4) 0.041(5) 0.044(5) -0.003(5) -0.001(4) -0.005(4)
C3' 0.049(10) 0.05(2) 0.043(10) 0.012(16) -0.013(11) -0.010(14)
C4' 0.052(10) 0.056(15) 0.042(12) -0.001(11) -0.030(10) -0.008(10)
C5' 0.040(11) 0.093(18) 0.050(12) -0.001(12) -0.015(9) -0.012(12)
C6' 0.029(7) 0.09(2) 0.048(10) -0.009(13) -0.011(10) -0.020(12)
C8 0.027(5) 0.024(5) 0.031(5) -0.008(4) -0.006(4) -0.006(4)
C9 0.022(5) 0.038(5) 0.035(6) 0.000(4) -0.007(4) -0.006(4)
C10 0.061(7) 0.072(7) 0.041(7) -0.022(6) 0.015(6) -0.047(6)
C11 0.075(8) 0.066(8) 0.059(8) -0.017(6) 0.005(7) -0.048(7)
C12 0.041(6) 0.058(7) 0.038(6) 0.000(5) 0.010(5) -0.011(5)
C13 0.048(6) 0.060(7) 0.034(6) -0.022(5) 0.004(5) -0.009(6)
C14 0.035(6) 0.037(5) 0.051(7) -0.018(5) -0.010(5) -0.015(4)
C15 0.041(6) 0.047(6) 0.025(5) -0.017(4) -0.009(4) -0.017(5)
C16 0.038(5) 0.051(7) 0.049(6) -0.021(6) -0.001(5) -0.029(6)
C17 0.044(5) 0.049(6) 0.048(5) -0.019(5) -0.003(5) -0.018(5)
C18 0.032(4) 0.044(5) 0.033(4) -0.013(4) 0.000(4) -0.016(4)
C19 0.030(4) 0.045(4) 0.033(4) -0.014(3) 0.002(4) -0.013(4)
C20 0.025(5) 0.048(5) 0.033(5) -0.014(4) -0.001(4) -0.014(4)
C21 0.040(6) 0.059(6) 0.059(6) -0.036(5) 0.019(5) -0.027(5)
C22 0.046(6) 0.060(7) 0.052(7) -0.036(6) 0.022(6) -0.024(6)
C23 0.037(6) 0.068(7) 0.044(7) -0.027(6) 0.015(5) -0.016(6)
C24 0.031(5) 0.079(6) 0.048(6) -0.023(5) 0.016(5) -0.018(5)
C25 0.026(5) 0.067(5) 0.037(5) -0.014(4) 0.003(4) -0.015(4)
C26 0.022(5) 0.068(6) 0.037(5) -0.006(5) 0.003(4) -0.019(4)
C27 0.024(5) 0.057(5) 0.038(5) -0.008(4) -0.006(4) -0.014(4)
C28 0.026(4) 0.046(4) 0.033(4) -0.010(4) -0.001(3) -0.011(4)
C29 0.026(4) 0.034(5) 0.031(5) -0.008(4) -0.002(4) -0.011(4)
C30 0.030(5) 0.028(6) 0.026(6) -0.009(5) 0.000(5) -0.008(4)
C16' 0.039(6) 0.043(8) 0.037(6) -0.012(6) -0.005(6) -0.028(7)
C17' 0.038(5) 0.043(6) 0.031(5) -0.012(5) -0.003(5) -0.027(5)
C18' 0.033(4) 0.041(5) 0.032(4) -0.015(4) -0.002(4) -0.017(4)
C19' 0.029(4) 0.046(4) 0.034(4) -0.013(4) 0.002(4) -0.015(4)
C20' 0.036(5) 0.059(5) 0.043(5) -0.021(4) 0.005(4) -0.020(4)
C21' 0.051(7) 0.067(6) 0.058(7) -0.037(6) 0.015(6) -0.027(5)
C22' 0.066(8) 0.078(8) 0.072(9) -0.045(7) 0.022(8) -0.024(7)
C23' 0.066(8) 0.083(8) 0.077(9) -0.037(8) 0.023(8) -0.017(7)
C24' 0.050(7) 0.082(7) 0.065(7) -0.025(6) 0.017(6) -0.015(6)
C25' 0.035(5) 0.071(5) 0.047(5) -0.018(5) 0.010(5) -0.017(4)
C26' 0.023(5) 0.066(6) 0.038(5) -0.009(5) 0.000(5) -0.014(5)
C27' 0.024(5) 0.059(6) 0.038(5) -0.010(5) -0.003(5) -0.015(5)
C28' 0.026(4) 0.046(4) 0.033(5) -0.010(4) -0.001(4) -0.011(4)
C29' 0.026(5) 0.038(5) 0.033(6) -0.010(5) -0.002(5) -0.012(4)
C30' 0.028(5) 0.031(6) 0.030(6) -0.014(5) -0.003(5) -0.010(5)
C31 0.028(4) 0.026(4) 0.027(4) -0.006(3) -0.002(3) -0.011(3)
C32 0.035(6) 0.026(5) 0.046(6) -0.009(5) -0.018(5) -0.008(4)
C33 0.090(9) 0.032(6) 0.054(8) 0.005(5) -0.016(7) -0.001(6)
C34 0.134(13) 0.047(8) 0.074(10) 0.015(7) -0.039(10) -0.035(8)
C35 0.082(10) 0.032(7) 0.117(13) -0.004(8) -0.052(9) 0.006(7)
C36 0.074(9) 0.040(7) 0.106(12) -0.006(7) -0.012(8) 0.003(6)
C37 0.058(7) 0.034(6) 0.095(10) 0.002(6) 0.004(7) 0.002(6)
C201 0.030(5) 0.017(4) 0.035(5) -0.013(4) -0.014(4) -0.006(4)
C202 0.034(5) 0.022(5) 0.020(5) -0.003(4) -0.009(4) -0.007(4)
C203 0.027(5) 0.033(5) 0.031(5) -0.009(4) -0.003(4) -0.004(4)
C204 0.045(6) 0.030(5) 0.039(6) -0.006(4) -0.007(5) -0.014(4)
C205 0.029(5) 0.044(6) 0.035(6) -0.014(5) -0.009(4) -0.008(4)
C206 0.028(5) 0.029(5) 0.030(5) -0.009(4) -0.003(4) 0.003(4)
C207 0.017(4) 0.026(5) 0.021(5) -0.006(4) -0.006(4) -0.003(4)
C208 0.026(5) 0.034(5) 0.017(5) -0.011(4) -0.010(4) -0.006(4)
C209 0.038(5) 0.019(4) 0.020(5) -0.003(4) -0.002(4) 0.003(4)
C210 0.037(5) 0.029(5) 0.033(5) -0.011(4) -0.004(5) -0.005(4)
C211 0.033(5) 0.038(6) 0.026(5) 0.000(4) -0.008(4) -0.002(4)
C212 0.041(6) 0.024(5) 0.045(6) 0.001(4) -0.011(5) -0.004(4)
C213 0.049(6) 0.026(5) 0.071(8) 0.003(5) -0.025(6) -0.009(5)
C214 0.030(5) 0.035(5) 0.046(6) -0.005(5) -0.012(5) -0.008(4)
C215 0.024(5) 0.018(4) 0.032(5) -0.010(4) -0.012(4) -0.005(4)
C216 0.020(5) 0.037(5) 0.036(6) -0.011(4) -0.011(4) 0.000(4)
C217 0.024(5) 0.021(5) 0.037(5) -0.012(4) -0.005(4) -0.002(4)
C218 0.021(5) 0.022(5) 0.029(5) -0.012(4) -0.007(4) 0.001(4)
C219 0.022(5) 0.027(5) 0.034(5) -0.015(4) -0.008(4) -0.002(4)
C220 0.025(5) 0.022(5) 0.034(5) -0.005(4) -0.004(4) -0.001(4)
C221 0.032(5) 0.033(5) 0.031(5) -0.007(4) -0.012(4) 0.005(4)
C222 0.030(5) 0.037(6) 0.042(6) 0.001(4) -0.008(5) -0.007(4)
C223 0.047(6) 0.033(5) 0.033(6) 0.004(4) -0.003(5) -0.004(5)
C224 0.030(5) 0.039(6) 0.030(5) 0.001(4) -0.001(4) -0.002(4)
C225 0.036(5) 0.023(5) 0.016(5) -0.005(4) 0.000(4) 0.004(4)
C226 0.023(5) 0.041(6) 0.037(6) -0.006(4) -0.016(4) -0.001(4)
C227 0.024(5) 0.035(6) 0.053(6) -0.011(5) -0.016(5) -0.006(4)
C228 0.030(5) 0.032(5) 0.030(5) -0.009(4) -0.008(4) -0.001(4)
C229 0.034(5) 0.019(5) 0.056(6) -0.018(4) -0.017(5) -0.002(4)
C230 0.030(5) 0.020(5) 0.048(6) -0.015(4) -0.020(5) -0.001(4)
C231 0.033(5) 0.026(5) 0.030(5) -0.014(4) -0.001(4) -0.005(4)
C232 0.028(5) 0.014(4) 0.032(5) -0.002(4) -0.006(4) 0.006(4)
C233 0.027(5) 0.049(6) 0.038(6) -0.010(5) 0.000(5) -0.014(4)
C234 0.050(7) 0.063(7) 0.034(6) -0.014(5) -0.014(6) -0.004(6)
C235 0.036(6) 0.050(6) 0.036(6) -0.016(5) 0.002(5) -0.004(5)
C236 0.046(6) 0.042(6) 0.043(7) -0.011(5) 0.015(5) -0.015(5)
C237 0.037(6) 0.028(5) 0.040(6) -0.017(4) -0.002(5) -0.014(4)
C301 0.020(5) 0.024(5) 0.029(5) -0.008(4) -0.008(4) -0.003(4)
C302 0.014(4) 0.036(5) 0.035(6) -0.017(4) -0.004(4) -0.004(4)
C303 0.030(5) 0.039(5) 0.049(6) -0.015(5) -0.002(5) -0.013(4)
C304 0.046(6) 0.032(5) 0.066(8) -0.019(5) 0.003(5) -0.025(5)
C305 0.041(6) 0.047(6) 0.060(7) -0.035(5) 0.008(5) -0.016(5)
C306 0.039(6) 0.025(5) 0.048(6) -0.016(4) -0.001(5) -0.006(4)
C307 0.024(5) 0.027(5) 0.044(6) -0.012(4) -0.010(5) 0.003(4)
C308 0.024(5) 0.030(5) 0.032(6) -0.004(4) -0.019(4) 0.003(4)
C309 0.035(5) 0.035(5) 0.025(5) -0.011(4) -0.012(4) -0.014(4)
C310 0.039(6) 0.041(6) 0.038(6) -0.011(5) -0.013(5) -0.018(5)
C311 0.040(6) 0.054(7) 0.050(7) -0.031(6) 0.003(5) -0.012(5)
C312 0.066(8) 0.059(7) 0.039(7) -0.012(6) 0.015(6) -0.030(6)
C313 0.078(8) 0.056(7) 0.043(7) 0.000(6) -0.012(7) -0.028(7)
C314 0.054(7) 0.034(6) 0.035(6) -0.003(5) 0.002(5) -0.008(5)
C315 0.024(5) 0.022(4) 0.031(5) -0.012(4) -0.003(4) -0.009(4)
C316 0.033(5) 0.025(5) 0.040(6) -0.011(4) -0.012(5) -0.010(4)
C317 0.021(5) 0.033(5) 0.036(6) -0.003(4) -0.004(4) -0.007(4)
C318 0.024(5) 0.021(4) 0.032(5) -0.007(4) -0.007(4) -0.002(4)
C319 0.032(5) 0.025(5) 0.022(5) -0.004(4) -0.005(4) -0.010(4)
C320 0.030(5) 0.026(5) 0.025(5) 0.001(4) -0.007(4) -0.007(4)
C321 0.034(6) 0.042(6) 0.035(6) -0.010(4) -0.009(5) -0.011(4)
C322 0.031(6) 0.064(7) 0.053(7) -0.023(6) -0.005(5) -0.020(5)
C323 0.046(7) 0.055(7) 0.048(7) -0.014(5) 0.004(5) -0.021(5)
C324 0.047(6) 0.042(6) 0.030(6) -0.011(4) -0.008(5) -0.017(5)
C325 0.026(5) 0.041(5) 0.023(5) -0.005(4) 0.000(4) -0.004(4)
C326 0.047(6) 0.032(5) 0.023(5) -0.007(4) -0.011(5) -0.016(4)
C327 0.041(6) 0.023(5) 0.029(5) -0.002(4) -0.015(5) -0.008(4)
C328 0.025(5) 0.019(4) 0.030(5) -0.005(4) -0.009(4) -0.010(4)
C329 0.020(5) 0.026(5) 0.031(5) -0.005(4) -0.012(4) -0.009(4)
C330 0.017(5) 0.026(5) 0.031(5) -0.007(4) -0.004(4) -0.005(4)
C331 0.029(5) 0.015(4) 0.034(6) -0.002(4) -0.009(4) -0.005(4)
C332 0.036(5) 0.025(5) 0.033(5) -0.003(4) -0.024(5) -0.001(4)
C333 0.048(6) 0.034(6) 0.052(7) -0.013(5) -0.018(5) -0.013(5)
C334 0.036(6) 0.039(6) 0.055(7) -0.012(5) -0.028(5) 0.006(5)
C335 0.060(8) 0.041(7) 0.073(8) 0.000(6) -0.036(7) 0.007(6)
C336 0.056(8) 0.037(7) 0.160(14) 0.029(8) -0.028(9) -0.011(6)
C337 0.041(6) 0.038(6) 0.086(9) 0.015(6) -0.027(6) -0.005(5)
C401 0.014(4) 0.029(5) 0.037(5) -0.006(4) -0.012(4) -0.005(4)
C402 0.017(4) 0.027(5) 0.035(5) -0.015(4) 0.004(4) -0.008(4)
C403 0.045(6) 0.033(5) 0.036(6) -0.010(4) -0.015(5) -0.010(4)
C404 0.051(6) 0.043(6) 0.047(7) -0.007(5) -0.026(5) -0.001(5)
C405 0.073(8) 0.038(6) 0.043(6) -0.018(5) -0.019(6) -0.016(5)
C406 0.023(5) 0.032(5) 0.052(6) -0.019(5) -0.008(5) -0.001(4)
C407 0.020(5) 0.032(5) 0.039(6) -0.013(4) 0.000(4) -0.011(4)
C408 0.022(5) 0.013(4) 0.037(5) -0.011(4) 0.003(4) -0.002(4)
C409 0.028(5) 0.030(5) 0.034(5) -0.011(4) 0.006(4) -0.012(4)
C410 0.037(6) 0.035(6) 0.046(6) -0.016(5) 0.000(5) -0.012(5)
C411 0.059(7) 0.020(5) 0.074(8) -0.012(5) -0.005(6) -0.014(5)
C412 0.051(7) 0.041(6) 0.063(8) -0.002(5) -0.010(6) 0.000(5)
C413 0.030(6) 0.077(9) 0.088(9) 0.005(7) -0.022(6) -0.015(6)
C414 0.036(6) 0.035(6) 0.082(8) 0.010(5) -0.016(6) -0.003(5)
C415 0.025(5) 0.021(4) 0.026(5) -0.008(4) -0.005(4) -0.009(4)
C416 0.020(5) 0.021(5) 0.026(5) -0.005(4) -0.008(4) -0.011(4)
C417 0.030(5) 0.024(5) 0.023(5) -0.008(4) -0.012(4) 0.009(4)
C418 0.023(5) 0.021(4) 0.018(5) -0.015(4) -0.003(4) -0.003(4)
C419 0.025(5) 0.022(4) 0.019(5) -0.008(4) -0.006(4) 0.001(4)
C420 0.032(5) 0.026(5) 0.031(5) -0.005(4) -0.008(4) -0.001(4)
C421 0.032(5) 0.022(5) 0.029(5) -0.008(4) -0.008(4) -0.004(4)
C422 0.035(5) 0.033(5) 0.029(5) 0.000(4) -0.012(4) 0.000(4)
C423 0.045(6) 0.027(5) 0.040(6) -0.002(4) -0.016(5) 0.006(4)
C424 0.051(6) 0.010(4) 0.053(6) -0.002(4) -0.017(5) 0.005(4)
C425 0.045(6) 0.026(5) 0.034(6) -0.002(4) -0.008(5) -0.013(4)
C426 0.053(7) 0.027(5) 0.056(7) -0.008(5) -0.011(6) -0.011(5)
C427 0.039(6) 0.033(6) 0.062(7) -0.020(5) -0.002(5) -0.019(5)
C428 0.027(5) 0.021(5) 0.037(6) -0.007(4) -0.004(4) -0.002(4)
C429 0.022(5) 0.040(6) 0.035(6) -0.014(4) 0.001(4) -0.015(4)
C430 0.023(5) 0.032(5) 0.033(5) -0.010(4) -0.007(4) -0.006(4)
C431 0.022(5) 0.021(4) 0.022(5) -0.012(4) -0.004(4) -0.007(4)
C432 0.028(5) 0.032(5) 0.034(6) -0.005(4) -0.007(4) -0.011(4)
C433 0.050(6) 0.052(6) 0.043(7) -0.020(5) 0.016(5) -0.018(5)
C434 0.059(7) 0.055(7) 0.059(8) -0.014(6) 0.020(6) -0.023(6)
C435 0.061(8) 0.057(7) 0.056(8) -0.019(6) 0.010(6) -0.010(6)
C436 0.052(7) 0.077(8) 0.038(7) -0.025(6) 0.003(6) -0.022(6)
C437 0.037(6) 0.043(6) 0.039(6) -0.008(5) -0.002(5) -0.008(5)
P10 0.0399(15) 0.0329(13) 0.0352(15) -0.0090(11) -0.0143(12) -0.0133(11)
F10 0.061(4) 0.058(4) 0.101(5) 0.014(4) -0.026(4) -0.033(3)
F11 0.061(4) 0.055(4) 0.076(4) -0.004(3) -0.044(4) -0.009(3)
F12 0.167(7) 0.062(4) 0.047(4) -0.017(3) 0.002(5) 0.044(5)
F13 0.104(6) 0.115(6) 0.051(4) -0.015(4) 0.016(4) 0.023(5)
F14 0.075(4) 0.056(4) 0.071(4) 0.011(3) -0.052(4) -0.020(3)
F15 0.097(5) 0.069(4) 0.123(6) 0.043(4) -0.068(5) -0.058(4)
P20 0.0265(13) 0.0330(13) 0.0313(14) -0.0062(11) -0.0109(11) -0.0110(10)
F20 0.051(4) 0.139(6) 0.110(6) -0.095(5) 0.027(4) -0.057(4)
F21 0.046(4) 0.111(6) 0.088(5) 0.051(4) 0.002(4) 0.010(4)
F22 0.027(3) 0.055(3) 0.045(3) -0.007(3) -0.009(2) -0.011(2)
F23 0.031(3) 0.059(3) 0.041(3) -0.017(3) -0.008(2) -0.018(3)
F24 0.063(4) 0.079(5) 0.129(7) 0.054(5) -0.005(4) -0.011(4)
F25 0.055(4) 0.128(6) 0.145(7) -0.101(6) 0.011(4) -0.037(4)
C900 0.085(10) 0.096(11) 0.111(13) -0.020(9) 0.013(9) -0.007(8)
Cl1 0.124(4) 0.141(4) 0.179(5) -0.075(4) 0.051(3) -0.062(3)
Cl2 0.113(3) 0.084(3) 0.094(3) -0.018(2) -0.011(2) -0.005(2)
C910 0.066(8) 0.062(8) 0.101(10) -0.042(7) 0.004(8) -0.022(6)
Cl11 0.097(2) 0.0470(16) 0.0432(17) -0.0093(13) -0.0136(16) 0.0018(15)
Cl12 0.086(2) 0.0649(19) 0.076(2) -0.0349(17) 0.0057(18) -0.0135(17)
C920 0.080(9) 0.056(7) 0.066(8) -0.003(6) 0.003(7) -0.006(6)
Cl21 0.077(2) 0.075(2) 0.080(2) 0.0002(17) 0.0060(18) -0.0243(17)
Cl22 0.073(2) 0.077(2) 0.073(2) 0.0060(17) -0.0123(18) -0.0050(17)
C930 0.066(8) 0.105(11) 0.067(9) 0.021(8) -0.010(7) -0.027(8)
Cl31 0.144(4) 0.119(3) 0.071(3) -0.007(2) -0.017(3) -0.035(3)
Cl32 0.167(5) 0.173(5) 0.107(4) -0.023(3) 0.026(3) -0.062(4)
C94A 0.172(14) 0.160(17) 0.124(16) 0.005(14) -0.034(16) 0.002(15)
Cl4A 0.134(13) 0.153(15) 0.079(10) -0.041(9) -0.020(9) -0.012(11)
Cl5A 0.190(16) 0.115(15) 0.095(13) 0.001(10) -0.010(13) 0.006(13)
C94B 0.255(17) 0.149(17) 0.141(16) -0.015(14) -0.091(13) 0.020(12)
Cl4B 0.177(9) 0.160(10) 0.160(9) 0.063(8) -0.007(8) 0.005(7)
Cl5B 0.145(9) 0.214(16) 0.59(4) 0.26(2) -0.028(13) 0.012(9)
C94C 0.264(19) 0.148(18) 0.144(17) -0.020(16) -0.099(15) 0.020(14)
Cl4C 0.29(2) 0.126(17) 0.140(16) -0.047(13) -0.138(16) 0.015(15)
Cl5C 0.41(11) 0.61(18) 1.8(5) 0.3(3) 0.6(3) 0.31(11)

loop_
_atom_type_symbol
_atom_type_description
_atom_type_scat_dispersion_real
_atom_type_scat_dispersion_imag
_atom_type_scat_source
C C 0.0033 0.0016 'International Tables Vol C Tables 4.2.6.8 and 6.1.1.4'
H H 0.0000 0.0000 'International Tables Vol C Tables 4.2.6.8 and 6.1.1.4'
N N 0.0061 0.0033 'International Tables Vol C Tables 4.2.6.8 and 6.1.1.4'
F F 0.0171 0.0103 'International Tables Vol C Tables 4.2.6.8 and 6.1.1.4'
P P 0.1023 0.0942 'International Tables Vol C Tables 4.2.6.8 and 6.1.1.4'
Cl Cl 0.1484 0.1585 'International Tables Vol C Tables 4.2.6.8 and 6.1.1.4'
Cu Cu 0.3201 1.2651 'International Tables Vol C Tables 4.2.6.8 and 6.1.1.4'

loop_
_geom_angle_atom_site_label_1
_geom_angle_atom_site_label_2
_geom_angle_atom_site_label_3
_geom_angle
_geom_angle_site_symmetry_1
_geom_angle_site_symmetry_3
_geom_angle_publ_flag
N2 Cu1 N1 114.4(3) . . ?
N2 Cu1 P2 86.80(18) . . ?
N1 Cu1 P2 125.61(19) . . ?
N2 Cu1 P1 130.60(19) . . ?
N1 Cu1 P1 86.31(19) . . ?
P2 Cu1 P1 118.03(9) . . ?
N4 Cu2 N3 118.0(2) . . ?
N4 Cu2 P3 126.27(18) . . ?
N3 Cu2 P3 85.02(19) . . ?
N4 Cu2 P4 87.52(18) . . ?
N3 Cu2 P4 125.27(19) . . ?
P3 Cu2 P4 119.42(9) . . ?
C1 P1 C8 90.6(4) . . ?
C1 P1 C32 107.8(4) . . ?
C8 P1 C32 106.0(4) . . ?
C1 P1 Cu1 90.4(3) . . ?
C8 P1 Cu1 140.2(3) . . ?
C32 P1 Cu1 111.5(3) . . ?
C208 P2 C201 91.1(4) . . ?
C208 P2 C232 104.1(4) . . ?
C201 P2 C232 105.7(4) . . ?
C208 P2 Cu1 136.4(3) . . ?
C201 P2 Cu1 89.5(3) . . ?
C232 P2 Cu1 117.6(3) . . ?
C301 P3 C308 91.3(4) . . ?
C301 P3 C332 106.6(4) . . ?
C308 P3 C332 104.6(4) . . ?
C301 P3 Cu2 92.4(3) . . ?
C308 P3 Cu2 136.5(3) . . ?
C332 P3 Cu2 115.7(3) . . ?
C401 P4 C408 90.6(4) . . ?
C401 P4 C432 106.6(4) . . ?
C408 P4 C432 105.0(4) . . ?
C401 P4 Cu2 90.7(3) . . ?
C408 P4 Cu2 136.5(3) . . ?
C432 P4 Cu2 116.2(3) . . ?
C15 N1 C31 119.3(7) . . ?
C15 N1 Cu1 115.3(6) . . ?
C31 N1 Cu1 125.1(5) . . ?
C215 N2 C231 119.4(6) . . ?
C215 N2 Cu1 115.7(5) . . ?
C231 N2 Cu1 124.7(5) . . ?
C315 N3 C331 118.5(7) . . ?
C315 N3 Cu2 116.5(5) . . ?
C331 N3 Cu2 125.0(5) . . ?
C415 N4 C431 118.4(6) . . ?
C415 N4 Cu2 115.1(5) . . ?
C431 N4 Cu2 126.5(5) . . ?
C2 C1 C15 128.6(8) . . ?
C2 C1 P1 111.9(7) . . ?
C15 C1 P1 118.7(6) . . ?
C1 C2 C7 112.5(7) . . ?
C1 C2 C3 125.0(10) . . ?
C7 C2 C3 122.5(9) . . ?
C1 C2 C3' 126.8(12) . . ?
C7 C2 C3' 119.9(9) . . ?
C3 C2 C3' 6(5) . . ?
C2 C3 C4 114.9(13) . . ?
C3 C4 C5 112.5(18) . . ?
C6 C5 C4 109.4(18) . . ?
C5 C6 C7 112.3(14) . . ?
C8 C7 C2 114.5(7) . . ?
C8 C7 C6' 122.5(10) . . ?
C2 C7 C6' 121.6(9) . . ?
C8 C7 C6 128.2(9) . . ?
C2 C7 C6 117.1(9) . . ?
C6' C7 C6 17(2) . . ?
C2 C3' C4' 113.5(16) . . ?
C3' C4' C5' 109(2) . . ?
C6' C5' C4' 109.0(19) . . ?
C5' C6' C7 108.4(17) . . ?
C7 C8 C9 124.3(7) . . ?
C7 C8 P1 109.9(6) . . ?
C9 C8 P1 125.6(6) . . ?
C10 C9 C14 117.6(9) . . ?
C10 C9 C8 120.7(8) . . ?
C14 C9 C8 121.7(8) . . ?
C11 C10 C9 121.8(9) . . ?
C10 C11 C12 119.1(9) . . ?
C13 C12 C11 120.7(10) . . ?
C12 C13 C14 120.2(9) . . ?
C13 C14 C9 120.4(9) . . ?
N1 C15 C16 122.1(9) . . ?
N1 C15 C16' 115.0(11) . . ?
C16 C15 C16' 25.9(10) . . ?
N1 C15 C1 115.5(7) . . ?
C16 C15 C1 120.4(9) . . ?
C16' C15 C1 128.2(10) . . ?
C17 C16 C15 113.3(12) . . ?
C16 C17 C18 123.5(15) . . ?
C31 C18 C19 117.9(12) . . ?
C31 C18 C17 111.8(15) . . ?
C19 C18 C17 125.7(15) . . ?
C28 C19 C20 118.8(14) . . ?
C28 C19 C18 117.7(11) . . ?
C20 C19 C18 122.1(14) . . ?
C21 C20 C25 110.2(11) . . ?
C21 C20 C19 131.0(12) . . ?
C25 C20 C19 118.9(11) . . ?
C22 C21 C20 130.8(13) . . ?
C21 C22 C23 117.2(14) . . ?
C22 C23 C24 120.2(14) . . ?
C23 C24 C25 121.5(13) . . ?
C26 C25 C24 121.5(13) . . ?
C26 C25 C20 118.3(12) . . ?
C24 C25 C20 119.8(12) . . ?
C27 C26 C25 122.8(13) . . ?
C26 C27 C28 119.3(12) . . ?
C19 C28 C29 120.3(13) . . ?
C19 C28 C27 120.7(14) . . ?
C29 C28 C27 118.9(12) . . ?
C30 C29 C28 120.7(13) . . ?
C29 C30 C31 118.6(14) . . ?
C17' C16' C15 123.8(16) . . ?
C16' C17' C18' 121.8(17) . . ?
C19' C18' C17' 125(3) . . ?
C19' C18' C31 122.5(15) . . ?
C17' C18' C31 108.4(15) . . ?
C28' C19' C18' 117.6(15) . . ?
C28' C19' C20' 116(2) . . ?
C18' C19' C20' 123(2) . . ?
C21' C20' C25' 110.6(15) . . ?
C21' C20' C19' 126.1(17) . . ?
C25' C20' C19' 123.3(16) . . ?
C22' C21' C20' 126.3(18) . . ?
C21' C22' C23' 121(2) . . ?
C22' C23' C24' 121(2) . . ?
C23' C24' C25' 116.6(19) . . ?
C26' C25' C24' 117.6(17) . . ?
C26' C25' C20' 115.3(15) . . ?
C24' C25' C20' 124.3(17) . . ?
C27' C26' C25' 120.6(17) . . ?
C26' C27' C28' 124.5(16) . . ?
C19' C28' C27' 117.6(16) . . ?
C19' C28' C29' 120.8(16) . . ?
C27' C28' C29' 121.6(16) . . ?
C30' C29' C28' 120.6(19) . . ?
C29' C30' C31 123.8(19) . . ?
N1 C31 C18 120.2(9) . . ?
N1 C31 C30 115.9(9) . . ?
C18 C31 C30 123.9(11) . . ?
N1 C31 C30' 121.7(11) . . ?
C18 C31 C30' 116.7(13) . . ?
C30 C31 C30' 14.7(15) . . ?
N1 C31 C18' 124.5(10) . . ?
C18 C31 C18' 7(3) . . ?
C30 C31 C18' 119.2(11) . . ?
C30' C31 C18' 113.3(14) . . ?
C33 C32 C37 118.6(9) . . ?
C33 C32 P1 121.0(8) . . ?
C37 C32 P1 120.3(8) . . ?
C32 C33 C34 119.9(12) . . ?
C35 C34 C33 121.9(12) . . ?
C34 C35 C36 119.3(12) . . ?
C35 C36 C37 119.8(13) . . ?
C36 C37 C32 120.3(12) . . ?
C202 C201 C215 129.3(7) . . ?
C202 C201 P2 109.7(6) . . ?
C215 C201 P2 119.0(6) . . ?
C201 C202 C207 114.0(7) . . ?
C201 C202 C203 125.1(7) . . ?
C207 C202 C203 120.5(7) . . ?
C204 C203 C202 113.2(6) . . ?
C203 C204 C205 111.4(7) . . ?
C206 C205 C204 110.7(7) . . ?
C205 C206 C207 114.0(6) . . ?
C208 C207 C202 113.2(6) . . ?
C208 C207 C206 127.9(7) . . ?
C202 C207 C206 118.9(6) . . ?
C207 C208 C209 128.0(7) . . ?
C207 C208 P2 111.4(6) . . ?
C209 C208 P2 120.5(6) . . ?
C214 C209 C210 117.6(7) . . ?
C214 C209 C208 120.8(8) . . ?
C210 C209 C208 121.4(7) . . ?
C211 C210 C209 121.2(8) . . ?
C212 C211 C210 119.4(8) . . ?
C213 C212 C211 120.9(8) . . ?
C212 C213 C214 119.6(9) . . ?
C209 C214 C213 121.3(8) . . ?
N2 C215 C216 121.4(7) . . ?
N2 C215 C201 115.9(7) . . ?
C216 C215 C201 122.5(7) . . ?
C217 C216 C215 119.4(7) . . ?
C216 C217 C218 121.7(7) . . ?
C231 C218 C217 114.8(7) . . ?
C231 C218 C219 119.3(7) . . ?
C217 C218 C219 125.6(7) . . ?
C228 C219 C218 117.0(7) . . ?
C228 C219 C220 117.7(7) . . ?
C218 C219 C220 125.2(7) . . ?
C221 C220 C225 115.6(7) . . ?
C221 C220 C219 125.1(7) . . ?
C225 C220 C219 119.1(7) . . ?
C221 C220 Cl5C 101(2) . 2_666 ?
C225 C220 Cl5C 58.8(15) . 2_666 ?
C219 C220 Cl5C 103(2) . 2_666 ?
C222 C221 C220 123.6(8) . . ?
C221 C222 C223 118.5(8) . . ?
C224 C223 C222 119.1(8) . . ?
C223 C224 C225 123.5(8) . . ?
C224 C225 C226 121.7(8) . . ?
C224 C225 C220 119.1(8) . . ?
C226 C225 C220 119.2(7) . . ?
C224 C225 Cl5C 99(3) . 2_666 ?
C226 C225 Cl5C 88(3) . 2_666 ?
C220 C225 Cl5C 82(4) . 2_666 ?
C227 C226 C225 122.0(8) . . ?
C226 C227 C228 121.1(8) . . ?
C219 C228 C229 120.4(7) . . ?
C219 C228 C227 119.7(8) . . ?
C229 C228 C227 119.8(8) . . ?
C230 C229 C228 122.8(8) . . ?
C229 C230 C231 118.3(8) . . ?
N2 C231 C230 117.3(7) . . ?
N2 C231 C218 121.4(7) . . ?
C230 C231 C218 121.2(7) . . ?
C237 C232 C233 117.1(8) . . ?
C237 C232 P2 122.0(7) . . ?
C233 C232 P2 120.9(7) . . ?
C234 C233 C232 120.7(9) . . ?
C235 C234 C233 120.2(9) . . ?
C236 C235 C234 120.3(9) . . ?
C235 C236 C237 120.8(9) . . ?
C236 C237 C232 120.7(9) . . ?
C302 C301 C315 129.7(8) . . ?
C302 C301 P3 111.5(6) . . ?
C315 C301 P3 117.7(6) . . ?
C301 C302 C307 112.2(7) . . ?
C301 C302 C303 126.7(8) . . ?
C307 C302 C303 121.1(7) . . ?
C302 C303 C304 112.6(7) . . ?
C303 C304 C305 109.3(8) . . ?
C304 C305 C306 109.8(7) . . ?
C307 C306 C305 112.4(7) . . ?
C308 C307 C302 114.7(8) . . ?
C308 C307 C306 125.0(8) . . ?
C302 C307 C306 120.3(8) . . ?
C307 C308 C309 128.3(8) . . ?
C307 C308 P3 110.0(7) . . ?
C309 C308 P3 121.1(6) . . ?
C314 C309 C310 117.9(9) . . ?
C314 C309 C308 122.3(8) . . ?
C310 C309 C308 119.7(8) . . ?
C311 C310 C309 119.7(9) . . ?
C312 C311 C310 121.9(10) . . ?
C311 C312 C313 117.9(10) . . ?
C314 C313 C312 121.8(10) . . ?
C313 C314 C309 120.9(9) . . ?
N3 C315 C316 120.6(7) . . ?
N3 C315 C301 114.8(7) . . ?
C316 C315 C301 124.6(7) . . ?
C317 C316 C315 119.7(8) . . ?
C316 C317 C318 123.6(8) . . ?
C317 C318 C331 113.4(7) . . ?
C317 C318 C319 127.3(8) . . ?
C331 C318 C319 118.9(7) . . ?
C328 C319 C318 119.1(7) . . ?
C328 C319 C320 117.6(7) . . ?
C318 C319 C320 123.3(7) . . ?
C325 C320 C321 113.6(8) . . ?
C325 C320 C319 118.9(7) . . ?
C321 C320 C319 127.3(8) . . ?
C322 C321 C320 125.1(8) . . ?
C321 C322 C323 119.1(9) . . ?
C324 C323 C322 118.4(9) . . ?
C325 C324 C323 122.0(9) . . ?
C324 C325 C320 120.9(8) . . ?
C324 C325 C326 120.2(8) . . ?
C320 C325 C326 118.9(8) . . ?
C327 C326 C325 121.6(8) . . ?
C326 C327 C328 120.7(8) . . ?
C327 C328 C329 120.2(7) . . ?
C327 C328 C319 121.5(8) . . ?
C329 C328 C319 118.4(7) . . ?
C330 C329 C328 123.3(7) . . ?
C329 C330 C331 120.3(8) . . ?
N3 C331 C318 123.3(7) . . ?
N3 C331 C330 117.3(8) . . ?
C318 C331 C330 119.3(8) . . ?
C337 C332 C333 117.0(8) . . ?
C337 C332 P3 120.6(6) . . ?
C333 C332 P3 122.4(7) . . ?
C334 C333 C332 120.6(9) . . ?
C335 C334 C333 121.4(9) . . ?
C334 C335 C336 120.2(9) . . ?
C337 C336 C335 117.8(10) . . ?
C336 C337 C332 123.0(9) . . ?
C402 C401 C415 127.8(7) . . ?
C402 C401 P4 111.0(6) . . ?
C415 C401 P4 118.9(6) . . ?
C401 C402 C407 112.2(7) . . ?
C401 C402 C403 125.9(7) . . ?
C407 C402 C403 121.2(7) . . ?
C402 C403 C404 113.2(7) . . ?
C405 C404 C403 113.4(8) . . ?
C404 C405 C406 113.5(8) . . ?
C405 C406 C407 112.7(7) . . ?
C408 C407 C402 114.8(7) . . ?
C408 C407 C406 125.9(7) . . ?
C402 C407 C406 119.3(7) . . ?
C407 C408 C409 128.0(8) . . ?
C407 C408 P4 110.9(6) . . ?
C409 C408 P4 121.1(6) . . ?
C414 C409 C410 117.9(8) . . ?
C414 C409 C408 120.9(8) . . ?
C410 C409 C408 121.2(8) . . ?
C411 C410 C409 121.3(9) . . ?
C410 C411 C412 119.5(9) . . ?
C413 C412 C411 119.2(9) . . ?
C414 C413 C412 121.1(9) . . ?
C413 C414 C409 120.8(9) . . ?
N4 C415 C416 121.8(7) . . ?
N4 C415 C401 116.7(7) . . ?
C416 C415 C401 121.5(7) . . ?
C417 C416 C415 119.0(7) . . ?
C416 C417 C418 122.6(7) . . ?
C431 C418 C417 114.1(7) . . ?
C431 C418 C419 119.6(7) . . ?
C417 C418 C419 126.0(7) . . ?
C428 C419 C418 118.1(7) . . ?
C428 C419 C420 118.3(7) . . ?
C418 C419 C420 123.7(7) . . ?
C425 C420 C421 115.6(7) . . ?
C425 C420 C419 118.6(7) . . ?
C421 C420 C419 125.5(7) . . ?
C422 C421 C420 123.3(8) . . ?
C421 C422 C423 120.1(8) . . ?
C424 C423 C422 119.8(8) . . ?
C423 C424 C425 121.5(8) . . ?
C420 C425 C426 120.4(8) . . ?
C420 C425 C424 118.8(8) . . ?
C426 C425 C424 120.8(8) . . ?
C427 C426 C425 120.2(8) . . ?
C426 C427 C428 122.0(8) . . ?
C427 C428 C419 119.5(7) . . ?
C427 C428 C429 120.5(8) . . ?
C419 C428 C429 119.9(7) . . ?
C430 C429 C428 121.8(7) . . ?
C429 C430 C431 119.4(7) . . ?
N4 C431 C418 122.3(6) . . ?
N4 C431 C430 117.7(7) . . ?
C418 C431 C430 119.9(7) . . ?
C433 C432 C437 117.6(9) . . ?
C433 C432 P4 121.6(7) . . ?
C437 C432 P4 120.7(7) . . ?
C434 C433 C432 122.1(10) . . ?
C433 C434 C435 119.4(10) . . ?
C436 C435 C434 119.5(10) . . ?
C435 C436 C437 119.6(10) . . ?
C436 C437 C432 121.8(9) . . ?
F10 P10 F13 89.1(4) . . ?
F10 P10 F12 90.2(4) . . ?
F13 P10 F12 178.5(4) . . ?
F10 P10 F14 88.8(3) . . ?
F13 P10 F14 90.2(4) . . ?
F12 P10 F14 88.5(4) . . ?
F10 P10 F15 178.2(4) . . ?
F13 P10 F15 92.2(5) . . ?
F12 P10 F15 88.6(5) . . ?
F14 P10 F15 92.4(3) . . ?
F10 P10 F11 92.0(3) . . ?
F13 P10 F11 90.2(4) . . ?
F12 P10 F11 91.1(4) . . ?
F14 P10 F11 179.1(3) . . ?
F15 P10 F11 86.8(3) . . ?
F21 P20 F20 93.3(5) . . ?
F21 P20 F24 177.1(5) . . ?
F20 P20 F24 89.5(5) . . ?
F21 P20 F25 89.4(5) . . ?
F20 P20 F25 177.3(5) . . ?
F24 P20 F25 87.8(5) . . ?
F21 P20 F22 89.8(3) . . ?
F20 P20 F22 90.1(3) . . ?
F24 P20 F22 89.7(3) . . ?
F25 P20 F22 89.6(3) . . ?
F21 P20 F23 91.0(3) . . ?
F20 P20 F23 90.1(3) . . ?
F24 P20 F23 89.4(3) . . ?
F25 P20 F23 90.1(3) . . ?
F22 P20 F23 179.1(3) . . ?
Cl1 C900 Cl2 115.9(9) . . ?
Cl12 C910 Cl11 112.2(6) . . ?
Cl21 C920 Cl22 111.3(7) . . ?
Cl32 C930 Cl31 114.8(7) . . ?
Cl4A C94A Cl5A 119(2) . . ?
Cl4B C94B Cl5B 119.3(18) . . ?
Cl4C C94C Cl5C 120(3) . . ?
C94C Cl5C C225 150(9) . 2_666 ?
C94C Cl5C C220 112(7) . 2_666 ?
C225 Cl5C C220 39(3) 2_666 2_666 ?

loop_
_geom_bond_atom_site_label_1
_geom_bond_atom_site_label_2
_geom_bond_distance
_geom_bond_site_symmetry_2
_geom_bond_publ_flag
Cu1 N2 2.071(6) . ?
Cu1 N1 2.085(7) . ?
Cu1 P2 2.306(2) . ?
Cu1 P1 2.323(2) . ?
Cu2 N4 2.082(6) . ?
Cu2 N3 2.084(7) . ?
Cu2 P3 2.280(2) . ?
Cu2 P4 2.295(2) . ?
P1 C1 1.771(9) . ?
P1 C8 1.800(8) . ?
P1 C32 1.828(9) . ?
P2 C208 1.796(8) . ?
P2 C201 1.803(8) . ?
P2 C232 1.807(9) . ?
P3 C301 1.788(8) . ?
P3 C308 1.804(9) . ?
P3 C332 1.812(8) . ?
P4 C401 1.789(8) . ?
P4 C408 1.800(8) . ?
P4 C432 1.811(9) . ?
N1 C15 1.356(10) . ?
N1 C31 1.365(10) . ?
N2 C215 1.325(9) . ?
N2 C231 1.389(10) . ?
N3 C315 1.360(10) . ?
N3 C331 1.366(10) . ?
N4 C415 1.328(9) . ?
N4 C431 1.379(9) . ?
C1 C2 1.351(11) . ?
C1 C15 1.461(12) . ?
C2 C7 1.462(11) . ?
C2 C3 1.508(13) . ?
C2 C3' 1.519(15) . ?
C3 C4 1.515(18) . ?
C4 C5 1.530(17) . ?
C5 C6 1.506(17) . ?
C6 C7 1.519(14) . ?
C7 C8 1.351(11) . ?
C7 C6' 1.509(16) . ?
C3' C4' 1.523(19) . ?
C4' C5' 1.533(18) . ?
C5' C6' 1.496(19) . ?
C8 C9 1.482(12) . ?
C9 C10 1.386(12) . ?
C9 C14 1.389(12) . ?
C10 C11 1.366(13) . ?
C11 C12 1.376(14) . ?
C12 C13 1.353(13) . ?
C13 C14 1.386(13) . ?
C15 C16 1.428(15) . ?
C15 C16' 1.440(18) . ?
C16 C17 1.274(15) . ?
C17 C18 1.47(2) . ?
C18 C31 1.385(19) . ?
C18 C19 1.452(14) . ?
C19 C28 1.402(14) . ?
C19 C20 1.45(2) . ?
C20 C21 1.407(17) . ?
C20 C25 1.445(16) . ?
C21 C22 1.320(17) . ?
C22 C23 1.341(19) . ?
C23 C24 1.376(19) . ?
C24 C25 1.414(18) . ?
C25 C26 1.410(16) . ?
C26 C27 1.361(16) . ?
C27 C28 1.442(17) . ?
C28 C29 1.439(17) . ?
C29 C30 1.361(15) . ?
C30 C31 1.39(2) . ?
C16' C17' 1.299(17) . ?
C17' C18' 1.47(2) . ?
C18' C19' 1.449(17) . ?
C18' C31 1.49(2) . ?
C19' C28' 1.402(16) . ?
C19' C20' 1.45(2) . ?
C20' C21' 1.40(2) . ?
C20' C25' 1.439(19) . ?
C21' C22' 1.34(2) . ?
C22' C23' 1.34(2) . ?
C23' C24' 1.39(2) . ?
C24' C25' 1.41(2) . ?
C25' C26' 1.395(19) . ?
C26' C27' 1.348(18) . ?
C27' C28' 1.425(19) . ?
C28' C29' 1.430(19) . ?
C29' C30' 1.359(17) . ?
C30' C31 1.45(3) . ?
C32 C33 1.330(13) . ?
C32 C37 1.392(14) . ?
C33 C34 1.403(15) . ?
C34 C35 1.318(17) . ?
C35 C36 1.362(18) . ?
C36 C37 1.383(14) . ?
C201 C202 1.370(11) . ?
C201 C215 1.456(10) . ?
C202 C207 1.482(9) . ?
C202 C203 1.514(10) . ?
C203 C204 1.511(10) . ?
C204 C205 1.521(10) . ?
C205 C206 1.495(10) . ?
C206 C207 1.517(10) . ?
C207 C208 1.347(10) . ?
C208 C209 1.477(11) . ?
C209 C214 1.383(11) . ?
C209 C210 1.391(11) . ?
C210 C211 1.387(11) . ?
C211 C212 1.382(12) . ?
C212 C213 1.351(12) . ?
C213 C214 1.400(12) . ?
C215 C216 1.417(11) . ?
C216 C217 1.338(10) . ?
C217 C218 1.432(11) . ?
C218 C231 1.426(11) . ?
C218 C219 1.436(10) . ?
C219 C228 1.414(11) . ?
C219 C220 1.458(11) . ?
C220 C221 1.427(12) . ?
C220 C225 1.427(11) . ?
C220 Cl5C 2.23(15) 2_666 ?
C221 C222 1.360(11) . ?
C222 C223 1.407(12) . ?
C223 C224 1.359(12) . ?
C224 C225 1.377(11) . ?
C225 C226 1.394(12) . ?
C225 Cl5C 1.93(10) 2_666 ?
C226 C227 1.345(11) . ?
C227 C228 1.422(11) . ?
C228 C229 1.420(11) . ?
C229 C230 1.347(11) . ?
C230 C231 1.412(11) . ?
C232 C237 1.405(11) . ?
C232 C233 1.406(12) . ?
C233 C234 1.382(13) . ?
C234 C235 1.365(13) . ?
C235 C236 1.360(13) . ?
C236 C237 1.372(12) . ?
C301 C302 1.361(11) . ?
C301 C315 1.463(11) . ?
C302 C307 1.490(12) . ?
C302 C303 1.524(11) . ?
C303 C304 1.524(11) . ?
C304 C305 1.535(13) . ?
C305 C306 1.548(12) . ?
C306 C307 1.507(11) . ?
C307 C308 1.350(11) . ?
C308 C309 1.469(12) . ?
C309 C314 1.376(12) . ?
C309 C310 1.416(12) . ?
C310 C311 1.376(12) . ?
C311 C312 1.367(14) . ?
C312 C313 1.381(14) . ?
C313 C314 1.367(14) . ?
C315 C316 1.397(11) . ?
C316 C317 1.326(11) . ?
C317 C318 1.410(11) . ?
C318 C331 1.426(11) . ?
C318 C319 1.453(11) . ?
C319 C328 1.419(11) . ?
C319 C320 1.457(11) . ?
C320 C325 1.430(11) . ?
C320 C321 1.436(11) . ?
C321 C322 1.323(12) . ?
C322 C323 1.420(13) . ?
C323 C324 1.378(12) . ?
C324 C325 1.376(12) . ?
C325 C326 1.446(12) . ?
C326 C327 1.334(12) . ?
C327 C328 1.415(11) . ?
C328 C329 1.418(11) . ?
C329 C330 1.342(11) . ?
C330 C331 1.427(11) . ?
C332 C337 1.377(12) . ?
C332 C333 1.384(12) . ?
C333 C334 1.375(12) . ?
C334 C335 1.337(13) . ?
C335 C336 1.396(14) . ?
C336 C337 1.374(13) . ?
C401 C402 1.368(11) . ?
C401 C415 1.460(11) . ?
C402 C407 1.473(11) . ?
C402 C403 1.521(11) . ?
C403 C404 1.526(12) . ?
C404 C405 1.472(13) . ?
C405 C406 1.524(12) . ?
C406 C407 1.533(11) . ?
C407 C408 1.332(11) . ?
C408 C409 1.493(11) . ?
C409 C414 1.365(12) . ?
C409 C410 1.394(11) . ?
C410 C411 1.366(12) . ?
C411 C412 1.371(13) . ?
C412 C413 1.371(14) . ?
C413 C414 1.359(13) . ?
C415 C416 1.415(10) . ?
C416 C417 1.319(10) . ?
C417 C418 1.425(11) . ?
C418 C431 1.423(10) . ?
C418 C419 1.427(10) . ?
C419 C428 1.426(11) . ?
C419 C420 1.455(10) . ?
C420 C425 1.416(11) . ?
C420 C421 1.424(11) . ?
C421 C422 1.345(10) . ?
C422 C423 1.387(12) . ?
C423 C424 1.348(12) . ?
C424 C425 1.436(11) . ?
C425 C426 1.422(12) . ?
C426 C427 1.352(12) . ?
C427 C428 1.416(11) . ?
C428 C429 1.429(11) . ?
C429 C430 1.354(11) . ?
C430 C431 1.441(11) . ?
C432 C433 1.384(12) . ?
C432 C437 1.395(12) . ?
C433 C434 1.370(13) . ?
C434 C435 1.415(14) . ?
C435 C436 1.378(14) . ?
C436 C437 1.386(13) . ?
P10 F10 1.555(6) . ?
P10 F13 1.560(7) . ?
P10 F12 1.575(7) . ?
P10 F14 1.578(5) . ?
P10 F15 1.579(6) . ?
P10 F11 1.591(5) . ?
P20 F21 1.547(6) . ?
P20 F20 1.555(6) . ?
P20 F24 1.582(6) . ?
P20 F25 1.591(6) . ?
P20 F22 1.601(5) . ?
P20 F23 1.606(5) . ?
C900 Cl1 1.616(13) . ?
C900 Cl2 1.708(14) . ?
C910 Cl12 1.748(12) . ?
C910 Cl11 1.763(11) . ?
C920 Cl21 1.748(12) . ?
C920 Cl22 1.773(12) . ?
C930 Cl32 1.656(14) . ?
C930 Cl31 1.766(13) . ?
C94A Cl4A 1.61(2) . ?
C94A Cl5A 1.72(2) . ?
C94B Cl4B 1.61(2) . ?
C94B Cl5B 1.72(2) . ?
C94C Cl4C 1.60(2) . ?
C94C Cl5C 1.72(2) . ?
Cl5C C225 1.93(10) 2_666 ?
Cl5C C220 2.23(15) 2_666 ?
